data_4084432
loop_
_publ_author_name
'Makhoul, Rim'
'Shaw-Taberlet, Jennifer A.'
'Sahnoune, Hiba'
'Dorcet, Vincent'
'Kahlal, Samia'
'Halet, Jean-Fran\,cois'
'Hamon, Jean-Ren\'e'
'Lapinte, Claude'

_publ_section_title
;
 Complexation of the (\h5-Cp)Ru+and (\h5-Cp*)Ru+Arenophiles on
 Alkynylnaphthalene: Solvent Effect on the Regioselectivity and the
 Haptotropic Rearrangement
;
_journal_issue 21
_journal_name_full Organometallics
_journal_page_first 6023
_journal_paper_doi 10.1021/om500654d
_journal_volume 33
_journal_year 2014
_chemical_compound_source 'synthesis as described'
_chemical_formula_moiety 'C25 H29 Ru Si2, F6 P'
_chemical_formula_sum 'C25 H29 F6 P Ru Si2'
_chemical_formula_weight 631.70
_chemical_name_systematic
;
 ?
;
_space_group_IT_number 14
_symmetry_cell_setting monoclinic
_symmetry_Int_Tables_number 14
_symmetry_space_group_name_Hall '-P 2yn'
_symmetry_space_group_name_H-M 'P 1 21/n 1'
_atom_sites_solution_hydrogens geom
_atom_sites_solution_primary direct
_atom_sites_solution_secondary difmap
_audit_conform_dict_location ftp://ftp.iucr.org/pub/cif_core.dic
_audit_conform_dict_name cif_core.dic
_audit_conform_dict_version 2.3
_audit_creation_date 2014-06-12T11:56:16-00:00
_audit_creation_method 'WinGX routine CIF_UPDATE'
_cell_angle_alpha 90
_cell_angle_beta 99.2980(10)
_cell_angle_gamma 90
_cell_formula_units_Z 8
_cell_length_a 16.0276(3)
_cell_length_b 18.0936(5)
_cell_length_c 19.4178(5)
_cell_measurement_reflns_used 9867
_cell_measurement_temperature 150(2)
_cell_measurement_theta_max 26.41
_cell_measurement_theta_min 2.56
_cell_measurement_wavelength 0.71073
_cell_volume 5557.1(2)
_computing_cell_refinement 'Bruker APEX2 (Bruker, 2006)'
_computing_data_collection 'Bruker APEX2 (Bruker, 2006)'
_computing_data_reduction 'Bruker APEX2 (Bruker, 2006)'
_computing_molecular_graphics 'Ortep-3 for Windows (Farrugia, 1997)'
_computing_publication_material
;
           WinGX publication routines (Farrugia, 2012),
           CRYSCAL (T. Roisnel, local program)
;
_computing_structure_refinement 'SHELXL-97 (Sheldrick, 1997)'
_computing_structure_solution 'SIR97 (Altomare et al., 1999)'
_diffrn_ambient_temperature 150(2)
_diffrn_detector 'CCD plate'
_diffrn_measured_fraction_theta_full 0.995
_diffrn_measured_fraction_theta_max 0.995
_diffrn_measurement_device_type 'APEXII, Bruker-AXS'
_diffrn_measurement_method 'CCD rotation images, thin slices'
_diffrn_radiation_monochromator graphite
_diffrn_radiation_probe x-ray
_diffrn_radiation_type MoK\a
_diffrn_radiation_wavelength 0.71073
_diffrn_reflns_av_R_equivalents 0.051
_diffrn_reflns_av_unetI/netI 0.0425
_diffrn_reflns_limit_h_max 18
_diffrn_reflns_limit_h_min -20
_diffrn_reflns_limit_k_max 23
_diffrn_reflns_limit_k_min -23
_diffrn_reflns_limit_l_max 25
_diffrn_reflns_limit_l_min -25
_diffrn_reflns_number 71393
_diffrn_reflns_theta_full 27.46
_diffrn_reflns_theta_max 27.46
_diffrn_reflns_theta_min 3.06
_exptl_absorpt_coefficient_mu 0.761
_exptl_absorpt_correction_T_max 0.827
_exptl_absorpt_correction_T_min 0.695
_exptl_absorpt_correction_type multi-scan
_exptl_absorpt_process_details
;
  [Sheldrick, G.M. (2002). SADABS Bruker AXS Inc., Madison, Wisconsin, USA]
;
_exptl_crystal_colour orange
_exptl_crystal_density_diffrn 1.51
_exptl_crystal_density_method 'not measured'
_exptl_crystal_description prism
_exptl_crystal_F_000 2560
_exptl_crystal_size_max 0.6
_exptl_crystal_size_mid 0.32
_exptl_crystal_size_min 0.25
_refine_diff_density_max 0.905
_refine_diff_density_min -0.777
_refine_diff_density_rms 0.085
_refine_ls_extinction_method none
_refine_ls_goodness_of_fit_ref 1.01
_refine_ls_hydrogen_treatment constr
_refine_ls_matrix_type full
_refine_ls_number_parameters 646
_refine_ls_number_reflns 12658
_refine_ls_number_restraints 0
_refine_ls_restrained_S_all 1.01
_refine_ls_R_factor_all 0.0717
_refine_ls_R_factor_gt 0.0472
_refine_ls_shift/su_max 0.001
_refine_ls_shift/su_mean 0
_refine_ls_structure_factor_coef Fsqd
_refine_ls_weighting_details 'calc w=1/[\s^2^(Fo^2^)+(0.0496P)^2^+9.9848P] where P=(Fo^2^+2Fc^2^)/3'
_refine_ls_weighting_scheme calc
_refine_ls_wR_factor_gt 0.1077
_refine_ls_wR_factor_ref 0.1223
_reflns_number_gt 9362
_reflns_number_total 12658
_reflns_threshold_expression >2sigma(I)
_cod_data_source_file om500654d_si_001.cif
_cod_data_source_block RM037
_cod_depositor_comments 'Adding full bibliography for 4084432.cif.'
_cod_original_sg_symbol_H-M 'P 21/n'
_cod_original_formula_sum 'C25 H29 F6 P Ru Si2 '
_cod_database_code 4084432

loop_
_symmetry_equiv_pos_as_xyz
'x, y, z'
'-x+1/2, y+1/2, -z+1/2'
'-x, -y, -z'
'x-1/2, -y-1/2, z-1/2'

loop_
_atom_site_label
_atom_site_type_symbol
_atom_site_fract_x
_atom_site_fract_y
_atom_site_fract_z
_atom_site_U_iso_or_equiv
_atom_site_adp_type
_atom_site_occupancy
_atom_site_symmetry_multiplicity
_atom_site_calc_flag
_atom_site_refinement_flags
_atom_site_disorder_assembly
_atom_site_disorder_group
Si1 Si 1.08986(7) 0.39263(6) 0.55050(6) 0.0398(3) Uani 1 1 d . . .
Si2 Si 0.45248(7) 0.16853(7) 0.68659(6) 0.0447(3) Uani 1 1 d . A .
Ru1 Ru 0.847783(18) 0.167661(18) 0.701081(15) 0.03424(9) Uani 1 1 d . A .
C1A C 0.7978(2) 0.1521(3) 0.7949(3) 0.0468(12) Uani 0.610(9) 1 d PG A 1
H1A H 0.7404 0.1619 0.7981 0.056 Uiso 0.610(9) 1 calc PR A 1
C2A C 0.8314(3) 0.0832(2) 0.7776(3) 0.0468(12) Uani 0.610(9) 1 d PG A 1
H2A H 0.8003 0.0388 0.7672 0.056 Uiso 0.610(9) 1 calc PR A 1
C3A C 0.9196(3) 0.0923(2) 0.7786(3) 0.0468(12) Uani 0.610(9) 1 d PG A 1
H3A H 0.9578 0.055 0.769 0.056 Uiso 0.610(9) 1 calc PR A 1
C4A C 0.9405(2) 0.1668(3) 0.7965(3) 0.0468(12) Uani 0.610(9) 1 d PG A 1
H4A H 0.9953 0.1882 0.801 0.056 Uiso 0.610(9) 1 calc PR A 1
C5A C 0.8653(3) 0.2038(2) 0.8066(3) 0.0468(12) Uani 0.610(9) 1 d PG A 1
H5A H 0.8609 0.2543 0.819 0.056 Uiso 0.610(9) 1 calc PR A 1
C1B C 0.9412(3) 0.1477(4) 0.79727(13) 0.0469(19) Uani 0.390(9) 1 d PG A 2
H1B H 0.9996 0.1398 0.7961 0.056 Uiso 0.390(9) 1 calc PR A 2
C2B C 0.9027(3) 0.2168(3) 0.80691(12) 0.0469(19) Uani 0.390(9) 1 d PG A 2
H2B H 0.9307 0.2631 0.8133 0.056 Uiso 0.390(9) 1 calc PR A 2
C3B C 0.8149(3) 0.2044(3) 0.80526(11) 0.0469(19) Uani 0.390(9) 1 d PG A 2
H3B H 0.7738 0.241 0.8104 0.056 Uiso 0.390(9) 1 calc PR A 2
C4B C 0.7992(3) 0.1277(3) 0.79462(10) 0.0469(19) Uani 0.390(9) 1 d PG A 2
H4B H 0.7458 0.1039 0.7914 0.056 Uiso 0.390(9) 1 calc PR A 2
C5B C 0.8773(4) 0.0926(3) 0.78968(12) 0.0469(19) Uani 0.390(9) 1 d PG A 2
H5B H 0.8853 0.0414 0.7825 0.056 Uiso 0.390(9) 1 calc PR A 2
C6 C 0.7425(2) 0.15142(19) 0.61662(18) 0.0318(8) Uani 1 1 d . A .
H6 H 0.689 0.1305 0.6203 0.038 Uiso 1 1 calc R . .
C7 C 0.8092(2) 0.1051(2) 0.60449(19) 0.0360(8) Uani 1 1 d . A .
H7 H 0.7995 0.0537 0.5974 0.043 Uiso 1 1 calc R . .
C8 C 0.8904(2) 0.1346(2) 0.60284(19) 0.0364(8) Uani 1 1 d . A .
H8 H 0.9357 0.103 0.5962 0.044 Uiso 1 1 calc R . .
C9 C 0.9039(2) 0.2108(2) 0.61100(19) 0.0345(8) Uani 1 1 d . A .
H9 H 0.9592 0.23 0.6121 0.041 Uiso 1 1 calc R . .
C10 C 0.8363(2) 0.2602(2) 0.61771(18) 0.0307(7) Uani 1 1 d . . .
C11 C 0.8469(2) 0.3398(2) 0.6214(2) 0.0346(8) Uani 1 1 d . A .
C12 C 0.7818(2) 0.3831(2) 0.6345(2) 0.0415(9) Uani 1 1 d . . .
H12 H 0.7891 0.4352 0.6366 0.05 Uiso 1 1 calc R A .
C13 C 0.7034(2) 0.3528(2) 0.6452(2) 0.0424(9) Uani 1 1 d . A .
H13 H 0.6605 0.3847 0.6564 0.051 Uiso 1 1 calc R . .
C14 C 0.6884(2) 0.2785(2) 0.63961(19) 0.0340(8) Uani 1 1 d . . .
C15 C 0.7544(2) 0.22949(19) 0.62344(17) 0.0300(7) Uani 1 1 d . A .
C16 C 0.9245(2) 0.3692(2) 0.6046(2) 0.0370(8) Uani 1 1 d . . .
C17 C 0.9897(2) 0.3862(2) 0.5861(2) 0.0387(9) Uani 1 1 d . A .
C18 C 1.0626(3) 0.4031(3) 0.4541(2) 0.0560(11) Uani 1 1 d . . .
H18A H 1.0271 0.3615 0.4348 0.084 Uiso 1 1 calc R . .
H18B H 1.1146 0.4038 0.4336 0.084 Uiso 1 1 calc R . .
H18C H 1.0318 0.4495 0.4432 0.084 Uiso 1 1 calc R . .
C19 C 1.1423(3) 0.3022(3) 0.5731(3) 0.0723(15) Uani 1 1 d . . .
H19A H 1.1516 0.2957 0.6239 0.108 Uiso 1 1 calc R . .
H19B H 1.1968 0.3011 0.5564 0.108 Uiso 1 1 calc R . .
H19C H 1.1063 0.2623 0.5511 0.108 Uiso 1 1 calc R . .
C20 C 1.1545(3) 0.4726(3) 0.5877(3) 0.0726(16) Uani 1 1 d . . .
H20A H 1.1324 0.518 0.5639 0.109 Uiso 1 1 calc R . .
H20B H 1.2133 0.4654 0.5812 0.109 Uiso 1 1 calc R . .
H20C H 1.1518 0.4768 0.6376 0.109 Uiso 1 1 calc R . .
C21 C 0.6095(2) 0.2462(2) 0.65114(19) 0.0353(8) Uani 1 1 d . A .
C22 C 0.5467(2) 0.2161(2) 0.6629(2) 0.0388(9) Uani 1 1 d . . .
C23 C 0.4901(4) 0.1144(3) 0.7660(3) 0.0764(16) Uani 1 1 d . . .
H23A H 0.5337 0.0796 0.7566 0.115 Uiso 1 1 calc R A .
H23B H 0.4426 0.0869 0.7797 0.115 Uiso 1 1 calc R . .
H23C H 0.5138 0.1478 0.8038 0.115 Uiso 1 1 calc R . .
C24 C 0.3758(3) 0.2402(3) 0.7054(3) 0.0723(16) Uani 1 1 d . . .
H24A H 0.402 0.271 0.7444 0.108 Uiso 1 1 calc R A .
H24B H 0.3254 0.216 0.7177 0.108 Uiso 1 1 calc R . .
H24C H 0.3595 0.2711 0.664 0.108 Uiso 1 1 calc R . .
C25 C 0.4069(3) 0.1069(3) 0.6142(2) 0.0593(12) Uani 1 1 d . . .
H25A H 0.3913 0.1361 0.5716 0.089 Uiso 1 1 calc R A .
H25B H 0.3564 0.0825 0.626 0.089 Uiso 1 1 calc R . .
H25C H 0.4487 0.0695 0.6067 0.089 Uiso 1 1 calc R . .
Ru2 Ru 0.658372(18) 0.143576(17) 0.358832(15) 0.03344(9) Uani 1 1 d . B .
Si3 Si 1.07033(6) 0.14577(6) 0.39275(7) 0.0428(3) Uani 1 1 d . B .
Si4 Si 0.42495(6) 0.38367(7) 0.51367(6) 0.0408(3) Uani 1 1 d . . .
C31A C 0.56993(19) 0.0876(3) 0.27254(11) 0.0606(13) Uani 0.665(10) 1 d PG B 1
H31A H 0.5259 0.054 0.278 0.073 Uiso 0.665(10) 1 calc PR B 1
C32A C 0.5626(2) 0.1657(3) 0.26804(11) 0.0606(13) Uani 0.665(10) 1 d PG B 1
H32A H 0.5127 0.1936 0.27 0.073 Uiso 0.665(10) 1 calc PR B 1
C33A C 0.6427(3) 0.19489(16) 0.26015(11) 0.0606(13) Uani 0.665(10) 1 d PG B 1
H33A H 0.6559 0.2457 0.2559 0.073 Uiso 0.665(10) 1 calc PR B 1
C34A C 0.69963(19) 0.13479(18) 0.25977(10) 0.0606(13) Uani 0.665(10) 1 d PG B 1
H34A H 0.7576 0.1383 0.2552 0.073 Uiso 0.665(10) 1 calc PR B 1
C35A C 0.6546(2) 0.06848(16) 0.26743(11) 0.0606(13) Uani 0.665(10) 1 d PG B 1
H35A H 0.6773 0.0199 0.2689 0.073 Uiso 0.665(10) 1 calc PR B 1
C31B C 0.6837(3) 0.20258(16) 0.26084(11) 0.037(2) Uani 0.335(10) 1 d PG B 2
H31B H 0.7186 0.2449 0.2595 0.045 Uiso 0.335(10) 1 calc PR B 2
C32B C 0.71106(18) 0.12784(19) 0.26309(10) 0.037(2) Uani 0.335(10) 1 d PG B 2
H32B H 0.7674 0.1113 0.2635 0.045 Uiso 0.335(10) 1 calc PR B 2
C33B C 0.6394(2) 0.08211(17) 0.26454(10) 0.037(2) Uani 0.335(10) 1 d PG B 2
H33B H 0.6393 0.0296 0.2661 0.045 Uiso 0.335(10) 1 calc PR B 2
C34B C 0.56773(18) 0.1286(3) 0.26319(11) 0.037(2) Uani 0.335(10) 1 d PG B 2
H34B H 0.5114 0.1127 0.2637 0.045 Uiso 0.335(10) 1 calc PR B 2
C35B C 0.5952(3) 0.2030(2) 0.26090(12) 0.037(2) Uani 0.335(10) 1 d PG B 2
H35B H 0.5603 0.2457 0.2596 0.045 Uiso 0.335(10) 1 calc PR B 2
C36 C 0.6085(2) 0.1751(2) 0.45484(19) 0.0344(8) Uani 1 1 d . B .
H36 H 0.554 0.1939 0.4581 0.041 Uiso 1 1 calc R . .
C37 C 0.6220(2) 0.0984(2) 0.4560(2) 0.0414(9) Uani 1 1 d . B .
H37 H 0.5774 0.0659 0.4625 0.05 Uiso 1 1 calc R . .
C38 C 0.7015(2) 0.0693(2) 0.44755(19) 0.0370(8) Uani 1 1 d . B .
H38 H 0.7103 0.0173 0.4488 0.044 Uiso 1 1 calc R . .
C39 C 0.7677(2) 0.1172(2) 0.43733(18) 0.0315(7) Uani 1 1 d . B .
H39 H 0.82 0.0971 0.4292 0.038 Uiso 1 1 calc R . .
C40 C 0.7572(2) 0.19546(19) 0.43907(17) 0.0284(7) Uani 1 1 d . B .
C41 C 0.8235(2) 0.2457(2) 0.4262(2) 0.0368(8) Uani 1 1 d . . .
C42 C 0.8080(2) 0.3199(2) 0.4250(3) 0.0504(11) Uani 1 1 d . B .
H42 H 0.8512 0.3528 0.4162 0.06 Uiso 1 1 calc R . .
C43 C 0.7298(2) 0.3492(2) 0.4364(3) 0.0472(11) Uani 1 1 d . . .
H43 H 0.7224 0.4013 0.4358 0.057 Uiso 1 1 calc R B .
C44 C 0.6645(2) 0.3052(2) 0.44830(19) 0.0327(8) Uani 1 1 d . B .
C45 C 0.6758(2) 0.22527(19) 0.44884(17) 0.0274(7) Uani 1 1 d . . .
C46 C 0.9037(2) 0.2154(2) 0.4164(2) 0.0399(9) Uani 1 1 d . B .
C47 C 0.9696(2) 0.1893(2) 0.4073(2) 0.0429(9) Uani 1 1 d . . .
C48 C 1.1049(5) 0.0839(4) 0.4661(3) 0.114(3) Uani 1 1 d . . .
H48A H 1.064 0.0435 0.4657 0.171 Uiso 1 1 calc R B .
H48B H 1.1086 0.1115 0.5099 0.171 Uiso 1 1 calc R . .
H48C H 1.1605 0.0634 0.462 0.171 Uiso 1 1 calc R . .
C49 C 1.0515(3) 0.0969(3) 0.3087(3) 0.0804(18) Uani 1 1 d . . .
H49A H 1.1038 0.0727 0.3007 0.121 Uiso 1 1 calc R B .
H49B H 1.0334 0.1324 0.2711 0.121 Uiso 1 1 calc R . .
H49C H 1.0074 0.0596 0.3094 0.121 Uiso 1 1 calc R . .
C50 C 1.1461(3) 0.2220(3) 0.3861(4) 0.089(2) Uani 1 1 d . . .
H50A H 1.1547 0.2505 0.4296 0.134 Uiso 1 1 calc R B .
H50B H 1.1234 0.2544 0.3471 0.134 Uiso 1 1 calc R . .
H50C H 1.2002 0.2013 0.3781 0.134 Uiso 1 1 calc R . .
C51 C 0.5869(2) 0.3355(2) 0.46398(19) 0.0342(8) Uani 1 1 d . . .
C52 C 0.5231(2) 0.3597(2) 0.4801(2) 0.0368(8) Uani 1 1 d . B .
C53 C 0.3659(3) 0.4591(3) 0.4615(2) 0.0591(13) Uani 1 1 d . . .
H53A H 0.3987 0.505 0.4684 0.089 Uiso 1 1 calc R . .
H53B H 0.3111 0.4662 0.4767 0.089 Uiso 1 1 calc R . .
H53C H 0.3571 0.4457 0.4119 0.089 Uiso 1 1 calc R . .
C54 C 0.3627(3) 0.2966(3) 0.5049(3) 0.0724(15) Uani 1 1 d . . .
H54A H 0.3477 0.2838 0.4554 0.109 Uiso 1 1 calc R . .
H54B H 0.311 0.3034 0.5251 0.109 Uiso 1 1 calc R . .
H54C H 0.3965 0.2567 0.5295 0.109 Uiso 1 1 calc R . .
C55 C 0.4531(3) 0.4145(3) 0.6058(2) 0.0598(13) Uani 1 1 d . . .
H55A H 0.4877 0.3765 0.6328 0.09 Uiso 1 1 calc R . .
H55B H 0.4014 0.4225 0.6257 0.09 Uiso 1 1 calc R . .
H55C H 0.4851 0.4608 0.6075 0.09 Uiso 1 1 calc R . .
P1 P 0.85237(7) 0.43867(7) 0.85747(7) 0.0539(3) Uani 1 1 d . C 1
F1 F 0.8345(7) 0.4818(6) 0.9247(4) 0.084(4) Uani 0.516(13) 1 d P C 1
F2 F 0.8697(7) 0.3914(5) 0.7935(5) 0.088(4) Uani 0.516(13) 1 d P C 1
F3 F 0.8472(12) 0.3622(5) 0.8989(6) 0.154(6) Uani 0.516(13) 1 d P C 1
F4 F 0.8613(11) 0.5108(6) 0.8204(9) 0.137(6) Uani 0.516(13) 1 d P C 1
F5 F 0.9484(5) 0.4427(11) 0.8871(9) 0.208(9) Uani 0.516(13) 1 d P C 1
F6 F 0.7561(4) 0.4379(6) 0.8319(5) 0.097(4) Uani 0.516(13) 1 d P C 1
F21 F 0.7906(7) 0.3775(6) 0.8202(6) 0.130(5) Uani 0.484(13) 1 d P C 2
F25 F 0.9126(7) 0.3847(7) 0.8965(6) 0.100(4) Uani 0.484(13) 1 d P C 2
F26 F 0.7952(12) 0.4969(8) 0.8075(5) 0.131(6) Uani 0.484(13) 1 d P C 2
F22 F 0.9063(11) 0.5028(8) 0.8897(12) 0.201(9) Uani 0.484(13) 1 d P C 2
F23 F 0.7931(8) 0.4469(8) 0.9119(7) 0.113(5) Uani 0.484(13) 1 d P C 2
F24 F 0.8964(12) 0.4283(13) 0.7920(10) 0.211(10) Uani 0.484(13) 1 d P C 2
P2 P 0.65642(8) 0.42712(7) 0.20884(7) 0.0562(3) Uani 1 1 d . D 2
F11 F 0.6292(3) 0.3803(2) 0.2726(2) 0.1238(15) Uani 1 1 d . D 2
F12 F 0.6553(2) 0.50002(19) 0.2516(2) 0.1078(13) Uani 1 1 d . D 2
F13 F 0.6893(3) 0.4699(2) 0.1496(2) 0.1233(15) Uani 1 1 d . D 2
F14 F 0.5647(3) 0.4361(3) 0.1746(3) 0.183(3) Uani 1 1 d . D 2
F15 F 0.7498(2) 0.4133(2) 0.2448(3) 0.1277(16) Uani 1 1 d . D 2
F16 F 0.6554(5) 0.3532(2) 0.1680(3) 0.195(3) Uani 1 1 d . D 2

loop_
_atom_site_aniso_label
_atom_site_aniso_U_11
_atom_site_aniso_U_22
_atom_site_aniso_U_33
_atom_site_aniso_U_23
_atom_site_aniso_U_13
_atom_site_aniso_U_12
Si1 0.0348(5) 0.0454(6) 0.0418(6) -0.0034(5) 0.0137(5) -0.0118(5)
Si2 0.0413(6) 0.0480(7) 0.0482(6) -0.0086(5) 0.0177(5) -0.0193(5)
Ru1 0.02730(15) 0.04322(19) 0.03207(16) 0.00596(13) 0.00438(11) -0.00323(12)
C1A 0.059(2) 0.046(2) 0.0343(18) 0.0075(14) 0.0050(14) 0.0052(15)
C2A 0.059(2) 0.046(2) 0.0343(18) 0.0075(14) 0.0050(14) 0.0052(15)
C3A 0.059(2) 0.046(2) 0.0343(18) 0.0075(14) 0.0050(14) 0.0052(15)
C4A 0.059(2) 0.046(2) 0.0343(18) 0.0075(14) 0.0050(14) 0.0052(15)
C5A 0.059(2) 0.046(2) 0.0343(18) 0.0075(14) 0.0050(14) 0.0052(15)
C1B 0.047(3) 0.059(4) 0.034(3) 0.002(2) 0.007(2) -0.004(2)
C2B 0.047(3) 0.059(4) 0.034(3) 0.002(2) 0.007(2) -0.004(2)
C3B 0.047(3) 0.059(4) 0.034(3) 0.002(2) 0.007(2) -0.004(2)
C4B 0.047(3) 0.059(4) 0.034(3) 0.002(2) 0.007(2) -0.004(2)
C5B 0.047(3) 0.059(4) 0.034(3) 0.002(2) 0.007(2) -0.004(2)
C6 0.0296(17) 0.035(2) 0.0315(18) 0.0026(15) 0.0057(14) -0.0045(14)
C7 0.041(2) 0.031(2) 0.037(2) 0.0022(15) 0.0072(16) -0.0021(16)
C8 0.0338(19) 0.039(2) 0.038(2) 0.0041(16) 0.0111(15) 0.0054(16)
C9 0.0267(17) 0.040(2) 0.038(2) 0.0046(16) 0.0100(15) -0.0008(15)
C10 0.0259(17) 0.0347(19) 0.0319(18) 0.0019(15) 0.0060(14) -0.0048(14)
C11 0.0295(18) 0.035(2) 0.041(2) -0.0007(16) 0.0096(15) -0.0059(15)
C12 0.036(2) 0.032(2) 0.059(3) -0.0034(18) 0.0132(18) -0.0059(16)
C13 0.0313(19) 0.036(2) 0.063(3) -0.0020(19) 0.0162(18) 0.0016(16)
C14 0.0254(17) 0.039(2) 0.0386(19) -0.0002(16) 0.0072(14) -0.0020(15)
C15 0.0283(17) 0.0331(19) 0.0286(17) 0.0008(14) 0.0046(13) -0.0022(14)
C16 0.0320(19) 0.033(2) 0.046(2) -0.0007(16) 0.0082(16) -0.0065(15)
C17 0.036(2) 0.031(2) 0.050(2) -0.0017(17) 0.0106(17) -0.0081(16)
C18 0.064(3) 0.056(3) 0.049(3) -0.002(2) 0.014(2) -0.009(2)
C19 0.060(3) 0.097(4) 0.066(3) 0.012(3) 0.026(3) 0.029(3)
C20 0.074(3) 0.091(4) 0.058(3) -0.014(3) 0.024(3) -0.056(3)
C21 0.0293(18) 0.037(2) 0.040(2) -0.0018(16) 0.0076(15) 0.0008(15)
C22 0.0340(19) 0.041(2) 0.043(2) -0.0025(17) 0.0117(16) -0.0049(16)
C23 0.098(4) 0.080(4) 0.051(3) 0.002(3) 0.011(3) -0.037(3)
C24 0.052(3) 0.072(4) 0.105(4) -0.022(3) 0.049(3) -0.022(3)
C25 0.066(3) 0.054(3) 0.058(3) -0.012(2) 0.012(2) -0.024(2)
Ru2 0.02870(15) 0.03700(17) 0.03434(16) -0.00710(13) 0.00425(11) 0.00205(12)
Si3 0.0262(5) 0.0442(6) 0.0600(7) -0.0121(5) 0.0129(5) 0.0047(4)
Si4 0.0275(5) 0.0539(7) 0.0431(6) -0.0093(5) 0.0121(4) 0.0056(5)
C31A 0.077(2) 0.055(2) 0.044(2) -0.0095(15) -0.0086(16) 0.0091(17)
C32A 0.077(2) 0.055(2) 0.044(2) -0.0095(15) -0.0086(16) 0.0091(17)
C33A 0.077(2) 0.055(2) 0.044(2) -0.0095(15) -0.0086(16) 0.0091(17)
C34A 0.077(2) 0.055(2) 0.044(2) -0.0095(15) -0.0086(16) 0.0091(17)
C35A 0.077(2) 0.055(2) 0.044(2) -0.0095(15) -0.0086(16) 0.0091(17)
C31B 0.037(3) 0.045(4) 0.032(3) 0.006(2) 0.012(2) -0.011(2)
C32B 0.037(3) 0.045(4) 0.032(3) 0.006(2) 0.012(2) -0.011(2)
C33B 0.037(3) 0.045(4) 0.032(3) 0.006(2) 0.012(2) -0.011(2)
C34B 0.037(3) 0.045(4) 0.032(3) 0.006(2) 0.012(2) -0.011(2)
C35B 0.037(3) 0.045(4) 0.032(3) 0.006(2) 0.012(2) -0.011(2)
C36 0.0294(18) 0.038(2) 0.038(2) -0.0074(16) 0.0121(15) -0.0085(15)
C37 0.043(2) 0.037(2) 0.048(2) -0.0041(17) 0.0188(18) -0.0152(17)
C38 0.046(2) 0.0272(19) 0.039(2) -0.0009(15) 0.0089(17) -0.0056(16)
C39 0.0306(18) 0.0331(19) 0.0309(18) -0.0018(15) 0.0050(14) 0.0018(14)
C40 0.0270(17) 0.0276(18) 0.0314(17) -0.0020(14) 0.0071(14) -0.0033(13)
C41 0.0248(17) 0.033(2) 0.055(2) -0.0049(17) 0.0136(16) -0.0032(14)
C42 0.0291(19) 0.032(2) 0.096(4) -0.005(2) 0.028(2) -0.0068(16)
C43 0.034(2) 0.028(2) 0.085(3) -0.005(2) 0.024(2) -0.0022(16)
C44 0.0254(17) 0.0329(19) 0.041(2) -0.0072(16) 0.0102(15) -0.0029(14)
C45 0.0242(16) 0.0311(18) 0.0287(17) -0.0023(14) 0.0095(13) -0.0021(13)
C46 0.0307(19) 0.035(2) 0.056(2) -0.0069(18) 0.0142(17) -0.0056(16)
C47 0.0293(19) 0.040(2) 0.063(3) -0.0063(19) 0.0160(18) -0.0023(16)
C48 0.131(6) 0.129(6) 0.093(5) 0.032(4) 0.045(4) 0.092(5)
C49 0.054(3) 0.089(4) 0.097(4) -0.046(4) 0.009(3) 0.008(3)
C50 0.037(3) 0.076(4) 0.163(6) -0.053(4) 0.042(3) -0.014(2)
C51 0.0286(18) 0.034(2) 0.042(2) -0.0059(16) 0.0101(15) -0.0038(15)
C52 0.0324(19) 0.037(2) 0.042(2) -0.0083(17) 0.0107(16) -0.0012(16)
C53 0.054(3) 0.068(3) 0.054(3) -0.017(2) 0.006(2) 0.024(2)
C54 0.056(3) 0.093(4) 0.076(4) -0.010(3) 0.031(3) -0.027(3)
C55 0.052(3) 0.084(4) 0.045(2) -0.012(2) 0.012(2) 0.016(2)
P1 0.0374(6) 0.0425(7) 0.0830(9) -0.0204(6) 0.0137(6) 0.0025(5)
F1 0.101(8) 0.077(6) 0.072(4) -0.023(4) 0.009(5) 0.045(5)
F2 0.088(7) 0.082(6) 0.089(6) -0.050(4) -0.007(5) 0.028(5)
F3 0.283(19) 0.049(5) 0.122(8) 0.017(5) 0.015(11) 0.015(8)
F4 0.178(14) 0.061(5) 0.200(14) 0.019(7) 0.110(13) -0.021(8)
F5 0.031(4) 0.244(17) 0.326(17) -0.210(15) -0.042(6) 0.029(6)
F6 0.038(3) 0.123(9) 0.128(8) -0.029(6) 0.008(4) -0.008(4)
F21 0.099(8) 0.095(8) 0.184(12) -0.024(7) -0.009(7) -0.034(6)
F25 0.071(6) 0.096(8) 0.124(7) -0.023(6) -0.014(6) 0.049(6)
F26 0.212(15) 0.100(10) 0.090(6) 0.014(6) 0.051(9) 0.087(11)
F22 0.157(14) 0.122(11) 0.31(2) -0.080(13) 0.000(15) -0.086(10)
F23 0.104(9) 0.115(10) 0.135(11) 0.011(8) 0.066(8) 0.023(6)
F24 0.168(15) 0.29(3) 0.213(16) -0.044(16) 0.142(13) 0.048(15)
P2 0.0550(7) 0.0365(6) 0.0803(9) 0.0004(6) 0.0208(6) -0.0082(5)
F11 0.148(4) 0.121(3) 0.110(3) 0.019(3) 0.044(3) -0.045(3)
F12 0.104(3) 0.070(2) 0.149(4) -0.037(2) 0.019(2) 0.019(2)
F13 0.153(4) 0.119(3) 0.097(3) 0.036(2) 0.019(3) -0.061(3)
F14 0.064(3) 0.180(5) 0.279(7) 0.019(5) -0.045(3) -0.046(3)
F15 0.077(2) 0.124(3) 0.183(4) 0.043(3) 0.026(3) 0.048(2)
F16 0.415(10) 0.049(2) 0.128(4) -0.022(2) 0.066(5) -0.030(4)

loop_
_atom_type_symbol
_atom_type_description
_atom_type_scat_dispersion_real
_atom_type_scat_dispersion_imag
_atom_type_scat_source
C C 0.0033 0.0016 'International Tables Vol C Tables 4.2.6.8 and 6.1.1.4'
H H 0 0 'International Tables Vol C Tables 4.2.6.8 and 6.1.1.4'
F F 0.0171 0.0103 'International Tables Vol C Tables 4.2.6.8 and 6.1.1.4'
Si Si 0.0817 0.0704 'International Tables Vol C Tables 4.2.6.8 and 6.1.1.4'
P P 0.1023 0.0942 'International Tables Vol C Tables 4.2.6.8 and 6.1.1.4'
Ru Ru -1.2594 0.8363 'International Tables Vol C Tables 4.2.6.8 and 6.1.1.4'
S S 0.1246 0.1234 'International Tables Vol C Tables 4.2.6.8 and 6.1.1.4'

loop_
_geom_angle_atom_site_label_1
_geom_angle_atom_site_label_2
_geom_angle_atom_site_label_3
_geom_angle
C17 Si1 C20 111.5(2)
C17 Si1 C19 104.0(2)
C20 Si1 C19 113.0(3)
C17 Si1 C18 107.8(2)
C20 Si1 C18 109.7(2)
C19 Si1 C18 110.5(2)
C23 Si2 C25 110.5(2)
C23 Si2 C22 106.5(2)
C25 Si2 C22 109.17(19)
C23 Si2 C24 110.1(3)
C25 Si2 C24 112.1(2)
C22 Si2 C24 108.3(2)
C1A Ru1 C5A 39.03(8)
C1A Ru1 C6 105.95(15)
C5A Ru1 C6 137.21(16)
C1A Ru1 C2A 38.53(7)
C5A Ru1 C2A 64.53(9)
C6 Ru1 C2A 104.78(14)
C1A Ru1 C5B 45.99(18)
C5A Ru1 C5B 56.88(17)
C6 Ru1 C5B 123.59(17)
C2A Ru1 C5B 19.95(18)
C1A Ru1 C4A 64.50(9)
C5A Ru1 C4A 38.48(7)
C6 Ru1 C4A 168.35(14)
C2A Ru1 C4A 63.64(9)
C5B Ru1 C4A 45.14(18)
C1A Ru1 C7 124.90(16)
C5A Ru1 C7 163.43(15)
C6 Ru1 C7 37.60(13)
C2A Ru1 C7 99.95(15)
C5B Ru1 C7 110.39(16)
C4A Ru1 C7 141.54(16)
C1A Ru1 C4B 11.51(19)
C5A Ru1 C4B 47.00(17)
C6 Ru1 C4B 103.99(14)
C2A Ru1 C4B 27.4(2)
C5B Ru1 C4B 37.71(6)
C4A Ru1 C4B 65.27(15)
C7 Ru1 C4B 116.46(16)
C1A Ru1 C8 156.45(17)
C5A Ru1 C8 154.69(16)
C6 Ru1 C8 67.87(13)
C2A Ru1 C8 119.19(16)
C5B Ru1 C8 117.03(17)
C4A Ru1 C8 117.93(15)
C7 Ru1 C8 37.44(13)
C4B Ru1 C8 145.07(19)
C1A Ru1 C3A 63.97(9)
C5A Ru1 C3A 63.94(9)
C6 Ru1 C3A 133.23(16)
C2A Ru1 C3A 37.75(7)
C5B Ru1 C3A 19.46(19)
C4A Ru1 C3A 37.72(7)
C7 Ru1 C3A 107.93(15)
C4B Ru1 C3A 56.79(18)
C8 Ru1 C3A 102.79(14)
C1A Ru1 C1B 63.55(16)
C5A Ru1 C1B 43.55(19)
C6 Ru1 C1B 160.99(19)
C2A Ru1 C1B 56.82(19)
C5B Ru1 C1B 37.6
C4A Ru1 C1B 8.9(2)
C7 Ru1 C1B 133.83(19)
C4B Ru1 C1B 62.37(7)
C8 Ru1 C1B 114.85(17)
C3A Ru1 C1B 28.8(2)
C1A Ru1 C9 166.83(17)
C5A Ru1 C9 129.83(16)
C6 Ru1 C9 79.52(13)
C2A Ru1 C9 152.67(16)
C5B Ru1 C9 140.49(18)
C4A Ru1 C9 111.28(14)
C7 Ru1 C9 66.66(13)
C4B Ru1 C9 176.45(14)
C8 Ru1 C9 36.70(13)
C3A Ru1 C9 121.18(15)
C1B Ru1 C9 114.36(17)
C2A C1A C5A 108
C2A C1A Ru1 72.76(17)
C5A C1A Ru1 70.56(18)
C2A C1A H1A 126
C5A C1A H1A 126
Ru1 C1A H1A 122.4
C1A C2A C3A 108
C1A C2A Ru1 68.72(17)
C3A C2A Ru1 72.43(17)
C1A C2A H2A 126
C3A C2A H2A 126
Ru1 C2A H2A 124.4
C4A C3A C2A 108
C4A C3A Ru1 69.96(17)
C2A C3A Ru1 69.82(17)
C4A C3A H3A 126
C2A C3A H3A 126
Ru1 C3A H3A 125.8
C3A C4A C5A 108
C3A C4A Ru1 72.32(17)
C5A C4A Ru1 68.70(17)
C3A C4A H4A 126
C5A C4A H4A 126
Ru1 C4A H4A 124.6
C1A C5A C4A 108
C1A C5A Ru1 70.41(18)
C4A C5A Ru1 72.83(18)
C1A C5A H5A 126
C4A C5A H5A 126
Ru1 C5A H5A 122.4
C5B C1B C2B 108
C5B C1B Ru1 69.53(11)
C2B C1B Ru1 73.72(12)
C5B C1B H1B 126
C2B C1B H1B 126
Ru1 C1B H1B 122.4
C3B C2B C1B 108
C3B C2B Ru1 71.45(11)
C1B C2B Ru1 69.58(12)
C3B C2B H2B 126
C1B C2B H2B 126
Ru1 C2B H2B 124.6
C4B C3B C2B 108
C4B C3B Ru1 69.22(12)
C2B C3B Ru1 72.20(9)
C4B C3B H3B 126
C2B C3B H3B 126
Ru1 C3B H3B 124.2
C3B C4B C5B 108
C3B C4B Ru1 73.86(11)
C5B C4B Ru1 70.07(12)
C3B C4B H4B 126
C5B C4B H4B 126
Ru1 C4B H4B 121.8
C4B C5B C1B 108
C4B C5B Ru1 72.21(12)
C1B C5B Ru1 72.91(10)
C4B C5B H5B 126
C1B C5B H5B 126
Ru1 C5B H5B 120.6
C7 C6 C15 120.7(3)
C7 C6 Ru1 71.9(2)
C15 C6 Ru1 73.8(2)
C7 C6 H6 119.7
C15 C6 H6 119.7
Ru1 C6 H6 126.6
C6 C7 C8 120.4(3)
C6 C7 Ru1 70.5(2)
C8 C7 Ru1 72.0(2)
C6 C7 H7 119.8
C8 C7 H7 119.8
Ru1 C7 H7 130.3
C9 C8 C7 119.7(3)
C9 C8 Ru1 72.5(2)
C7 C8 Ru1 70.6(2)
C9 C8 H8 120.2
C7 C8 H8 120.2
Ru1 C8 H8 129
C8 C9 C10 121.5(3)
C8 C9 Ru1 70.8(2)
C10 C9 Ru1 74.9(2)
C8 C9 H9 119.3
C10 C9 H9 119.3
Ru1 C9 H9 127.1
C9 C10 C15 118.5(3)
C9 C10 C11 122.8(3)
C15 C10 C11 118.6(3)
C9 C10 Ru1 68.6(2)
C15 C10 Ru1 68.85(19)
C11 C10 Ru1 133.5(3)
C12 C11 C16 123.2(3)
C12 C11 C10 119.5(3)
C16 C11 C10 117.1(3)
C11 C12 C13 122.0(4)
C11 C12 H12 119
C13 C12 H12 119
C14 C13 C12 121.2(3)
C14 C13 H13 119.4
C12 C13 H13 119.4
C13 C14 C21 122.2(3)
C13 C14 C15 119.5(3)
C21 C14 C15 118.2(3)
C6 C15 C10 118.8(3)
C6 C15 C14 122.2(3)
C10 C15 C14 118.9(3)
C6 C15 Ru1 68.53(19)
C10 C15 Ru1 74.22(19)
C14 C15 Ru1 126.1(2)
C17 C16 C11 172.2(4)
C16 C17 Si1 168.1(4)
Si1 C18 H18A 109.5
Si1 C18 H18B 109.5
H18A C18 H18B 109.5
Si1 C18 H18C 109.5
H18A C18 H18C 109.5
H18B C18 H18C 109.5
Si1 C19 H19A 109.5
Si1 C19 H19B 109.5
H19A C19 H19B 109.5
Si1 C19 H19C 109.5
H19A C19 H19C 109.5
H19B C19 H19C 109.5
Si1 C20 H20A 109.5
Si1 C20 H20B 109.5
H20A C20 H20B 109.5
Si1 C20 H20C 109.5
H20A C20 H20C 109.5
H20B C20 H20C 109.5
C22 C21 C14 176.2(4)
C21 C22 Si2 176.6(4)
Si2 C23 H23A 109.5
Si2 C23 H23B 109.5
H23A C23 H23B 109.5
Si2 C23 H23C 109.5
H23A C23 H23C 109.5
H23B C23 H23C 109.5
Si2 C24 H24A 109.5
Si2 C24 H24B 109.5
H24A C24 H24B 109.5
Si2 C24 H24C 109.5
H24A C24 H24C 109.5
H24B C24 H24C 109.5
Si2 C25 H25A 109.5
Si2 C25 H25B 109.5
H25A C25 H25B 109.5
Si2 C25 H25C 109.5
H25A C25 H25C 109.5
H25B C25 H25C 109.5
C33A Ru2 C33B 57.8
C33A Ru2 C34A 39.1
C33B Ru2 C34A 37.5
C33A Ru2 C32B 44.6
C33B Ru2 C32B 38.5
C34A Ru2 C32B 5.8
C33A Ru2 C32A 38.6
C33B Ru2 C32A 54.1
C34A Ru2 C32A 64.28(5)
C32B Ru2 C32A 69.75(6)
C33A Ru2 C39 134.10(16)
C33B Ru2 C39 118.39(13)
C34A Ru2 C39 106.38(12)
C32B Ru2 C39 100.90(12)
C32A Ru2 C39 170.64(12)
C33A Ru2 C34B 46.8
C33B Ru2 C34B 38.5
C34A Ru2 C34B 59
C32B Ru2 C34B 63.55(5)
C32A Ru2 C34B 18.1
C39 Ru2 C34B 156.45(14)
C33A Ru2 C38 162.68(14)
C33B Ru2 C38 109.73(13)
C34A Ru2 C38 123.62(13)
C32B Ru2 C38 118.06(13)
C32A Ru2 C38 146.53(18)
C39 Ru2 C38 37.46(13)
C34B Ru2 C38 132.08(16)
C33A Ru2 C36 130.15(14)
C33B Ru2 C36 147.04(12)
C34A Ru2 C36 168.74(13)
C32B Ru2 C36 172.53(13)
C32A Ru2 C36 109.29(12)
C39 Ru2 C36 80.01(13)
C34B Ru2 C36 117.82(12)
C38 Ru2 C36 67.06(14)
C33A Ru2 C37 157.89(17)
C33B Ru2 C37 121.33(13)
C34A Ru2 C37 154.08(14)
C32B Ru2 C37 150.20(14)
C32A Ru2 C37 120.53(16)
C39 Ru2 C37 67.47(14)
C34B Ru2 C37 116.61(14)
C38 Ru2 C37 37.22(14)
C36 Ru2 C37 36.89(14)
C33A Ru2 C35A 63.93(5)
C33B Ru2 C35A 8.7
C34A Ru2 C35A 37.9
C32B Ru2 C35A 37.4
C32A Ru2 C35A 62.82(5)
C39 Ru2 C35A 109.77(12)
C34B Ru2 C35A 47
C38 Ru2 C35A 102.42(12)
C36 Ru2 C35A 149.23(12)
C37 Ru2 C35A 118.42(13)
C33A Ru2 C40 114.49(14)
C33B Ru2 C40 143.76(12)
C34A Ru2 C40 111.71(11)
C32B Ru2 C40 108.65(11)
C32A Ru2 C40 144.28(17)
C39 Ru2 C40 37.63(13)
C34B Ru2 C40 160.49(16)
C38 Ru2 C40 67.38(13)
C36 Ru2 C40 67.54(12)
C37 Ru2 C40 79.41(13)
C35A Ru2 C40 137.25(12)
C48 Si3 C49 112.5(3)
C48 Si3 C50 113.0(4)
C49 Si3 C50 108.1(3)
C48 Si3 C47 107.6(2)
C49 Si3 C47 108.5(2)
C50 Si3 C47 106.9(2)
C52 Si4 C54 104.1(2)
C52 Si4 C55 108.78(19)
C54 Si4 C55 112.7(2)
C52 Si4 C53 111.5(2)
C54 Si4 C53 110.7(3)
C55 Si4 C53 109.1(2)
C32A C31A C35A 108
C32A C31A Ru2 68.55(7)
C35A C31A Ru2 70.59(6)
C32A C31A H31A 126
C35A C31A H31A 126
Ru2 C31A H31A 126.4
C31A C32A C33A 108
C31A C32A Ru2 74.13(8)
C33A C32A Ru2 67.92(8)
C31A C32A H32A 126
C33A C32A H32A 126
Ru2 C32A H32A 123.5
C32A C33A C34A 108
C32A C33A Ru2 73.44(8)
C34A C33A Ru2 71.65(7)
C32A C33A H33A 126
C34A C33A H33A 126
Ru2 C33A H33A 120.7
C35A C34A C33A 108
C35A C34A Ru2 74.49(9)
C33A C34A Ru2 69.28(7)
C35A C34A H34A 126
C33A C34A H34A 126
Ru2 C34A H34A 121.9
C34A C35A C31A 108
C34A C35A Ru2 67.63(8)
C31A C35A Ru2 72.47(7)
C34A C35A H35A 126
C31A C35A H35A 126
Ru2 C35A H35A 125.4
C32B C31B C35B 108
C32B C31B Ru2 67.87(7)
C35B C31B Ru2 71.84(6)
C32B C31B H31B 126
C35B C31B H31B 126
Ru2 C31B H31B 125.9
C33B C32B C31B 108
C33B C32B Ru2 68.48(8)
C31B C32B Ru2 75.05(8)
C33B C32B H32B 126
C31B C32B H32B 126
Ru2 C32B H32B 122.1
C32B C33B C34B 108
C32B C33B Ru2 73.01(8)
C34B C33B Ru2 73.05(7)
C32B C33B H33B 126
C34B C33B H33B 126
Ru2 C33B H33B 119.8
C33B C34B C35B 108
C33B C34B Ru2 68.45(7)
C35B C34B Ru2 75.04(8)
C33B C34B H34B 126
C35B C34B H34B 126
Ru2 C34B H34B 122.1
C34B C35B C31B 108
C34B C35B Ru2 67.89(8)
C31B C35B Ru2 71.80(7)
C34B C35B H35B 126
C31B C35B H35B 126
Ru2 C35B H35B 125.9
C37 C36 C45 120.9(3)
C37 C36 Ru2 71.6(2)
C45 C36 Ru2 73.50(19)
C37 C36 H36 119.6
C45 C36 H36 119.6
Ru2 C36 H36 127.5
C36 C37 C38 120.5(3)
C36 C37 Ru2 71.6(2)
C38 C37 Ru2 70.9(2)
C36 C37 H37 119.8
C38 C37 H37 119.8
Ru2 C37 H37 130.3
C39 C38 C37 120.0(3)
C39 C38 Ru2 70.3(2)
C37 C38 Ru2 71.8(2)
C39 C38 H38 120
C37 C38 H38 120
Ru2 C38 H38 130.4
C38 C39 C40 120.9(3)
C38 C39 Ru2 72.2(2)
C40 C39 Ru2 73.43(19)
C38 C39 H39 119.6
C40 C39 H39 119.6
Ru2 C39 H39 126.7
C39 C40 C41 121.7(3)
C39 C40 C45 118.9(3)
C41 C40 C45 119.2(3)
C39 C40 Ru2 68.94(19)
C41 C40 Ru2 126.7(3)
C45 C40 Ru2 72.38(18)
C42 C41 C46 122.5(3)
C42 C41 C40 118.9(3)
C46 C41 C40 118.6(3)
C41 C42 C43 122.0(3)
C41 C42 H42 119
C43 C42 H42 119
C44 C43 C42 122.2(4)
C44 C43 H43 118.9
C42 C43 H43 118.9
C43 C44 C51 121.8(3)
C43 C44 C45 118.9(3)
C51 C44 C45 119.3(3)
C36 C45 C40 118.7(3)
C36 C45 C44 122.5(3)
C40 C45 C44 118.7(3)
C36 C45 Ru2 69.43(19)
C40 C45 Ru2 70.07(18)
C44 C45 Ru2 129.8(2)
C47 C46 C41 178.7(5)
C46 C47 Si3 178.2(4)
Si3 C48 H48A 109.5
Si3 C48 H48B 109.5
H48A C48 H48B 109.5
Si3 C48 H48C 109.5
H48A C48 H48C 109.5
H48B C48 H48C 109.5
Si3 C49 H49A 109.5
Si3 C49 H49B 109.5
H49A C49 H49B 109.5
Si3 C49 H49C 109.5
H49A C49 H49C 109.5
H49B C49 H49C 109.5
Si3 C50 H50A 109.5
Si3 C50 H50B 109.5
H50A C50 H50B 109.5
Si3 C50 H50C 109.5
H50A C50 H50C 109.5
H50B C50 H50C 109.5
C52 C51 C44 177.0(4)
C51 C52 Si4 170.9(4)
Si4 C53 H53A 109.5
Si4 C53 H53B 109.5
H53A C53 H53B 109.5
Si4 C53 H53C 109.5
H53A C53 H53C 109.5
H53B C53 H53C 109.5
Si4 C54 H54A 109.5
Si4 C54 H54B 109.5
H54A C54 H54B 109.5
Si4 C54 H54C 109.5
H54A C54 H54C 109.5
H54B C54 H54C 109.5
Si4 C55 H55A 109.5
Si4 C55 H55B 109.5
H55A C55 H55B 109.5
Si4 C55 H55C 109.5
H55A C55 H55C 109.5
H55B C55 H55C 109.5
F4 P1 F6 91.2(7)
F4 P1 F5 88.4(10)
F6 P1 F5 176.4(5)
F4 P1 F2 93.0(7)
F6 P1 F2 92.1(5)
F5 P1 F2 91.5(5)
F4 P1 F1 90.6(7)
F6 P1 F1 88.0(5)
F5 P1 F1 88.4(6)
F2 P1 F1 176.4(6)
F4 P1 F3 177.4(9)
F6 P1 F3 91.4(8)
F5 P1 F3 89.0(9)
F2 P1 F3 87.5(6)
F1 P1 F3 88.9(6)
F14 P2 F13 92.4(3)
F14 P2 F16 86.5(4)
F13 P2 F16 91.6(3)
F14 P2 F12 92.8(3)
F13 P2 F12 90.4(2)
F16 P2 F12 177.9(3)
F14 P2 F15 176.8(3)
F13 P2 F15 89.7(2)
F16 P2 F15 91.1(3)
F12 P2 F15 89.5(2)
F14 P2 F11 91.7(3)
F13 P2 F11 175.7(3)
F16 P2 F11 87.6(3)
F12 P2 F11 90.4(2)
F15 P2 F11 86.1(2)

loop_
_geom_bond_atom_site_label_1
_geom_bond_atom_site_label_2
_geom_bond_distance
Si1 C17 1.851(4)
Si1 C20 1.857(4)
Si1 C19 1.859(5)
Si1 C18 1.862(4)
Si2 C23 1.843(5)
Si2 C25 1.849(4)
Si2 C22 1.859(4)
Si2 C24 1.863(5)
Ru1 C1A 2.124(5)
Ru1 C5A 2.126(5)
Ru1 C6 2.175(3)
Ru1 C2A 2.177(4)
Ru1 C5B 2.182(4)
Ru1 C4A 2.180(5)
Ru1 C7 2.193(4)
Ru1 C4B 2.210(3)
Ru1 C8 2.210(4)
Ru1 C3A 2.211(4)
Ru1 C1B 2.227(3)
Ru1 C9 2.232(3)
C1A C2A 1.42
C1A C5A 1.42
C1A H1A 0.95
C2A C3A 1.42
C2A H2A 0.95
C3A C4A 1.42
C3A H3A 0.95
C4A C5A 1.42
C4A H4A 0.95
C5A H5A 0.95
C1B C5B 1.42
C1B C2B 1.42
C1B H1B 0.95
C2B C3B 1.42
C2B H2B 0.95
C3B C4B 1.42
C3B H3B 0.95
C4B C5B 1.42
C4B H4B 0.95
C5B H5B 0.95
C6 C7 1.408(5)
C6 C15 1.429(5)
C6 H6 0.95
C7 C8 1.413(5)
C7 H7 0.95
C8 C9 1.399(5)
C8 H8 0.95
C9 C10 1.427(5)
C9 H9 0.95
C10 C15 1.446(4)
C10 C11 1.451(5)
C11 C12 1.362(5)
C11 C16 1.437(5)
C12 C13 1.416(5)
C12 H12 0.95
C13 C14 1.368(5)
C13 H13 0.95
C14 C21 1.443(5)
C14 C15 1.453(5)
C16 C17 1.199(5)
C18 H18A 0.98
C18 H18B 0.98
C18 H18C 0.98
C19 H19A 0.98
C19 H19B 0.98
C19 H19C 0.98
C20 H20A 0.98
C20 H20B 0.98
C20 H20C 0.98
C21 C22 1.198(5)
C23 H23A 0.98
C23 H23B 0.98
C23 H23C 0.98
C24 H24A 0.98
C24 H24B 0.98
C24 H24C 0.98
C25 H25A 0.98
C25 H25B 0.98
C25 H25C 0.98
Ru2 C33A 2.107(2)
Ru2 C33B 2.122(2)
Ru2 C34A 2.139(2)
Ru2 C32B 2.181(2)
Ru2 C32A 2.180(2)
Ru2 C39 2.181(3)
Ru2 C34B 2.182(2)
Ru2 C38 2.206(4)
Ru2 C36 2.218(3)
Ru2 C37 2.218(4)
Ru2 C35A 2.228(2)
Ru2 C40 2.241(3)
Si3 C48 1.826(6)
Si3 C49 1.837(5)
Si3 C50 1.856(5)
Si3 C47 1.858(4)
Si4 C52 1.849(4)
Si4 C54 1.857(5)
Si4 C55 1.859(4)
Si4 C53 1.864(5)
C31A C32A 1.42
C31A C35A 1.42
C31A H31A 0.95
C32A C33A 1.42
C32A H32A 0.95
C33A C34A 1.42
C33A H33A 0.95
C34A C35A 1.42
C34A H34A 0.95
C35A H35A 0.95
C31B C32B 1.42
C31B C35B 1.42
C31B H31B 0.95
C32B C33B 1.42
C32B H32B 0.95
C33B C34B 1.42
C33B H33B 0.95
C34B C35B 1.42
C34B H34B 0.95
C35B H35B 0.95
C36 C37 1.403(5)
C36 C45 1.428(5)
C36 H36 0.95
C37 C38 1.412(5)
C37 H37 0.95
C38 C39 1.409(5)
C38 H38 0.95
C39 C40 1.427(5)
C39 H39 0.95
C40 C41 1.450(5)
C40 C45 1.452(4)
C41 C42 1.365(5)
C41 C46 1.438(5)
C42 C43 1.410(5)
C42 H42 0.95
C43 C44 1.365(5)
C43 H43 0.95
C44 C51 1.436(5)
C44 C45 1.457(5)
C46 C47 1.197(5)
C48 H48A 0.98
C48 H48B 0.98
C48 H48C 0.98
C49 H49A 0.98
C49 H49B 0.98
C49 H49C 0.98
C50 H50A 0.98
C50 H50B 0.98
C50 H50C 0.98
C51 C52 1.200(5)
C53 H53A 0.98
C53 H53B 0.98
C53 H53C 0.98
C54 H54A 0.98
C54 H54B 0.98
C54 H54C 0.98
C55 H55A 0.98
C55 H55B 0.98
C55 H55C 0.98
P1 F4 1.508(10)
P1 F6 1.542(6)
P1 F5 1.555(7)
P1 F2 1.569(9)
P1 F1 1.585(8)
P1 F3 1.609(9)
P2 F14 1.521(4)
P2 F13 1.548(4)
P2 F16 1.554(4)
P2 F12 1.561(3)
P2 F15 1.566(4)
P2 F11 1.618(4)

loop_
_geom_torsion_atom_site_label_1
_geom_torsion_atom_site_label_2
_geom_torsion_atom_site_label_3
_geom_torsion_atom_site_label_4
_geom_torsion
C5A Ru1 C1A C2A -116.91(9)
C6 Ru1 C1A C2A 93.84(18)
C5B Ru1 C1A C2A -27.8(2)
C4A Ru1 C1A C2A -79.00(10)
C7 Ru1 C1A C2A 57.5(2)
C4B Ru1 C1A C2A 12.1(8)
C8 Ru1 C1A C2A 22.8(4)
C3A Ru1 C1A C2A -36.94(7)
C1B Ru1 C1A C2A -69.1(2)
C9 Ru1 C1A C2A -153.1(6)
C6 Ru1 C1A C5A -149.24(18)
C2A Ru1 C1A C5A 116.91(9)
C5B Ru1 C1A C5A 89.2(2)
C4A Ru1 C1A C5A 37.91(7)
C7 Ru1 C1A C5A 174.4(2)
C4B Ru1 C1A C5A 129.0(8)
C8 Ru1 C1A C5A 139.7(4)
C3A Ru1 C1A C5A 79.98(10)
C1B Ru1 C1A C5A 47.8(2)
C9 Ru1 C1A C5A -36.2(6)
C5A C1A C2A C3A 0
Ru1 C1A C2A C3A 62.14(17)
C5A C1A C2A Ru1 -62.14(17)
C5A Ru1 C2A C1A 38.46(8)
C6 Ru1 C2A C1A -97.18(18)
C5B Ru1 C2A C1A 101.0(5)
C4A Ru1 C2A C1A 81.44(11)
C7 Ru1 C2A C1A -135.40(18)
C4B Ru1 C2A C1A -5.2(3)
C8 Ru1 C2A C1A -169.78(19)
C3A Ru1 C2A C1A 118.11(9)
C1B Ru1 C2A C1A 88.1(2)
C9 Ru1 C2A C1A 167.0(3)
C1A Ru1 C2A C3A -118.11(9)
C5A Ru1 C2A C3A -79.65(11)
C6 Ru1 C2A C3A 144.71(18)
C5B Ru1 C2A C3A -17.1(5)
C4A Ru1 C2A C3A -36.68(7)
C7 Ru1 C2A C3A 106.48(18)
C4B Ru1 C2A C3A -123.3(3)
C8 Ru1 C2A C3A 72.10(19)
C1B Ru1 C2A C3A -30.0(2)
C9 Ru1 C2A C3A 48.9(3)
C1A C2A C3A C4A 0
Ru1 C2A C3A C4A 59.78(17)
C1A C2A C3A Ru1 -59.79(17)
C1A Ru1 C3A C4A -81.28(12)
C5A Ru1 C3A C4A -37.62(8)
C6 Ru1 C3A C4A -169.0(2)
C2A Ru1 C3A C4A -118.98(10)
C5B Ru1 C3A C4A -101.4(5)
C7 Ru1 C3A C4A 157.97(18)
C4B Ru1 C3A C4A -91.7(2)
C8 Ru1 C3A C4A 119.44(18)
C1B Ru1 C3A C4A 0.6(4)
C9 Ru1 C3A C4A 84.89(19)
C1A Ru1 C3A C2A 37.69(8)
C5A Ru1 C3A C2A 81.35(12)
C6 Ru1 C3A C2A -50.1(2)
C5B Ru1 C3A C2A 17.5(5)
C4A Ru1 C3A C2A 118.98(10)
C7 Ru1 C3A C2A -83.05(18)
C4B Ru1 C3A C2A 27.3(2)
C8 Ru1 C3A C2A -121.58(18)
C1B Ru1 C3A C2A 119.6(4)
C9 Ru1 C3A C2A -156.13(19)
C2A C3A C4A C5A 0
Ru1 C3A C4A C5A 59.70(17)
C2A C3A C4A Ru1 -59.70(17)
C1A Ru1 C4A C3A 79.74(11)
C5A Ru1 C4A C3A 118.19(9)
C6 Ru1 C4A C3A 43.4(9)
C2A Ru1 C4A C3A 36.70(7)
C5B Ru1 C4A C3A 27.4(3)
C7 Ru1 C4A C3A -35.0(3)
C4B Ru1 C4A C3A 67.0(2)
C8 Ru1 C4A C3A -73.99(19)
C1B Ru1 C4A C3A -2.0(11)
C9 Ru1 C4A C3A -113.87(18)
C1A Ru1 C4A C5A -38.46(8)
C6 Ru1 C4A C5A -74.8(9)
C2A Ru1 C4A C5A -81.49(11)
C5B Ru1 C4A C5A -90.8(3)
C7 Ru1 C4A C5A -153.2(3)
C4B Ru1 C4A C5A -51.1(2)
C8 Ru1 C4A C5A 167.82(19)
C3A Ru1 C4A C5A -118.19(9)
C1B Ru1 C4A C5A -120.2(11)
C9 Ru1 C4A C5A 127.94(18)
C2A C1A C5A C4A 0
Ru1 C1A C5A C4A -63.56(17)
C2A C1A C5A Ru1 63.56(17)
C3A C4A C5A C1A 0
Ru1 C4A C5A C1A 62.00(17)
C3A C4A C5A Ru1 -62.00(17)
C6 Ru1 C5A C1A 46.4(2)
C2A Ru1 C5A C1A -37.97(7)
C5B Ru1 C5A C1A -59.2(2)
C4A Ru1 C5A C1A -116.96(9)
C7 Ru1 C5A C1A -16.3(6)
C4B Ru1 C5A C1A -12.2(3)
C8 Ru1 C5A C1A -142.8(4)
C3A Ru1 C5A C1A -80.07(10)
C1B Ru1 C5A C1A -105.7(3)
C9 Ru1 C5A C1A 169.90(19)
C1A Ru1 C5A C4A 116.96(9)
C6 Ru1 C5A C4A 163.3(2)
C2A Ru1 C5A C4A 78.99(10)
C5B Ru1 C5A C4A 57.8(2)
C7 Ru1 C5A C4A 100.6(6)
C4B Ru1 C5A C4A 104.7(2)
C8 Ru1 C5A C4A -25.9(4)
C3A Ru1 C5A C4A 36.89(7)
C1B Ru1 C5A C4A 11.2(3)
C9 Ru1 C5A C4A -73.14(19)
C1A Ru1 C1B C5B 51.23(19)
C5A Ru1 C1B C5B 93.8(2)
C6 Ru1 C1B C5B -8.7(5)
C2A Ru1 C1B C5B 7.2(2)
C4A Ru1 C1B C5B 145.2(11)
C7 Ru1 C1B C5B -62.9(2)
C4B Ru1 C1B C5B 38.4
C8 Ru1 C1B C5B -102.66(17)
C3A Ru1 C1B C5B -32.3(4)
C9 Ru1 C1B C5B -143.18(18)
C1A Ru1 C1B C2B -65.68(19)
C5A Ru1 C1B C2B -23.1(3)
C6 Ru1 C1B C2B -125.6(5)
C2A Ru1 C1B C2B -109.74(19)
C5B Ru1 C1B C2B -116.91(6)
C4A Ru1 C1B C2B 28.2(11)
C7 Ru1 C1B C2B -179.8(2)
C4B Ru1 C1B C2B -78.55(7)
C8 Ru1 C1B C2B 140.43(18)
C3A Ru1 C1B C2B -149.2(3)
C9 Ru1 C1B C2B 99.91(18)
C5B C1B C2B C3B 0
Ru1 C1B C2B C3B 61.45(11)
C5B C1B C2B Ru1 -61.45(11)
C1A Ru1 C2B C3B -26.2(2)
C5A Ru1 C2B C3B -12.7(7)
C6 Ru1 C2B C3B 29.1(3)
C2A Ru1 C2B C3B -63.31(17)
C5B Ru1 C2B C3B -80.19(7)
C4A Ru1 C2B C3B -126.9(3)
C4B Ru1 C2B C3B -37.1
C8 Ru1 C2B C3B 180.0(3)
C3A Ru1 C2B C3B -102.14(18)
C1B Ru1 C2B C3B -118.22(7)
C9 Ru1 C2B C3B 144.12(18)
C1A Ru1 C2B C1B 92.1(2)
C5A Ru1 C2B C1B 105.6(7)
C6 Ru1 C2B C1B 147.3(4)
C2A Ru1 C2B C1B 54.90(18)
C5B Ru1 C2B C1B 38
C4A Ru1 C2B C1B -8.7(4)
C4B Ru1 C2B C1B 81.09(8)
C8 Ru1 C2B C1B -61.8(2)
C3A Ru1 C2B C1B 16.1(2)
C9 Ru1 C2B C1B -97.67(18)
C1B C2B C3B C4B 0
Ru1 C2B C3B C4B 60.26(12)
C1B C2B C3B Ru1 -60.26(12)
C1A Ru1 C3B C4B 6.6(4)
C5A Ru1 C3B C4B -108.0(5)
C6 Ru1 C3B C4B 77.52(16)
C2A Ru1 C3B C4B -15.62(18)
C5B Ru1 C3B C4B -38.3
C4A Ru1 C3B C4B -90.66(19)
C7 Ru1 C3B C4B 46.4(3)
C3A Ru1 C3B C4B -53.77(17)
C1B Ru1 C3B C4B -81.12(8)
C9 Ru1 C3B C4B -175.4(3)
C1A Ru1 C3B C2B 124.6(3)
C5A Ru1 C3B C2B 10.0(5)
C6 Ru1 C3B C2B -164.51(19)
C2A Ru1 C3B C2B 102.35(18)
C5B Ru1 C3B C2B 79.70(6)
C4A Ru1 C3B C2B 27.3(2)
C7 Ru1 C3B C2B 164.4(3)
C4B Ru1 C3B C2B 117.97(6)
C3A Ru1 C3B C2B 64.20(19)
C1B Ru1 C3B C2B 36.8
C9 Ru1 C3B C2B -57.4(2)
C2B C3B C4B C5B 0
Ru1 C3B C4B C5B 62.16(10)
C2B C3B C4B Ru1 -62.16(10)
C1A Ru1 C4B C3B -14.6(8)
C5A Ru1 C4B C3B 27.4(2)
C6 Ru1 C4B C3B -115.87(16)
C2A Ru1 C4B C3B 148.9(3)
C5B Ru1 C4B C3B 116.6
C4A Ru1 C4B C3B 68.9(2)
C7 Ru1 C4B C3B -153.87(17)
C8 Ru1 C4B C3B 172.9(3)
C3A Ru1 C4B C3B 111.3(2)
C1B Ru1 C4B C3B 78.35(6)
C1A Ru1 C4B C5B -131.1(8)
C5A Ru1 C4B C5B -89.1(2)
C6 Ru1 C4B C5B 127.58(16)
C2A Ru1 C4B C5B 32.4(3)
C4A Ru1 C4B C5B -47.6(2)
C7 Ru1 C4B C5B 89.58(17)
C8 Ru1 C4B C5B 56.3(2)
C3A Ru1 C4B C5B -5.3(2)
C1B Ru1 C4B C5B -38.2
C3B C4B C5B C1B 0
Ru1 C4B C5B C1B 64.62(10)
C3B C4B C5B Ru1 -64.62(10)
C2B C1B C5B C4B 0
Ru1 C1B C5B C4B -64.16(12)
C2B C1B C5B Ru1 64.16(12)
C1A Ru1 C5B C4B 12.1(2)
C5A Ru1 C5B C4B 60.82(19)
C6 Ru1 C5B C4B -67.39(17)
C2A Ru1 C5B C4B -46.2(5)
C4A Ru1 C5B C4B 108.8(2)
C7 Ru1 C5B C4B -107.24(15)
C8 Ru1 C5B C4B -147.67(16)
C3A Ru1 C5B C4B 166.6(5)
C1B Ru1 C5B C4B 115.98(6)
C9 Ru1 C5B C4B 175.1(2)
C1A Ru1 C5B C1B -103.9(2)
C5A Ru1 C5B C1B -55.2(2)
C6 Ru1 C5B C1B 176.6(2)
C2A Ru1 C5B C1B -162.2(5)
C4A Ru1 C5B C1B -7.2(3)
C7 Ru1 C5B C1B 136.77(17)
C4B Ru1 C5B C1B -115.98(5)
C8 Ru1 C5B C1B 96.35(16)
C3A Ru1 C5B C1B 50.6(6)
C9 Ru1 C5B C1B 59.1(2)
C1A Ru1 C6 C7 -127.2(2)
C5A Ru1 C6 C7 -155.5(2)
C2A Ru1 C6 C7 -87.2(2)
C5B Ru1 C6 C7 -79.8(3)
C4A Ru1 C6 C7 -93.3(8)
C4B Ru1 C6 C7 -115.4(3)
C8 Ru1 C6 C7 28.8(2)
C3A Ru1 C6 C7 -58.1(3)
C1B Ru1 C6 C7 -73.5(6)
C9 Ru1 C6 C7 65.2(2)
C1A Ru1 C6 C15 102.0(2)
C5A Ru1 C6 C15 73.7(3)
C2A Ru1 C6 C15 142.0(2)
C5B Ru1 C6 C15 149.3(2)
C4A Ru1 C6 C15 135.8(8)
C7 Ru1 C6 C15 -130.9(3)
C4B Ru1 C6 C15 113.7(2)
C8 Ru1 C6 C15 -102.1(2)
C3A Ru1 C6 C15 171.0(2)
C1B Ru1 C6 C15 155.6(5)
C9 Ru1 C6 C15 -65.7(2)
C15 C6 C7 C8 3.7(5)
Ru1 C6 C7 C8 -53.9(3)
C15 C6 C7 Ru1 57.6(3)
C1A Ru1 C7 C6 69.1(3)
C5A Ru1 C7 C6 81.6(6)
C2A Ru1 C7 C6 101.3(2)
C5B Ru1 C7 C6 119.0(3)
C4A Ru1 C7 C6 161.1(2)
C4B Ru1 C7 C6 78.3(3)
C8 Ru1 C7 C6 -132.8(3)
C3A Ru1 C7 C6 139.4(2)
C1B Ru1 C7 C6 154.4(3)
C9 Ru1 C7 C6 -103.6(2)
C1A Ru1 C7 C8 -158.0(2)
C5A Ru1 C7 C8 -145.6(5)
C6 Ru1 C7 C8 132.8(3)
C2A Ru1 C7 C8 -125.8(2)
C5B Ru1 C7 C8 -108.2(3)
C4A Ru1 C7 C8 -66.1(3)
C4B Ru1 C7 C8 -148.9(3)
C3A Ru1 C7 C8 -87.7(2)
C1B Ru1 C7 C8 -72.8(3)
C9 Ru1 C7 C8 29.2(2)
C6 C7 C8 C9 -2.1(5)
Ru1 C7 C8 C9 -55.4(3)
C6 C7 C8 Ru1 53.3(3)
C1A Ru1 C8 C9 -178.5(3)
C5A Ru1 C8 C9 -70.7(4)
C6 Ru1 C8 C9 102.5(2)
C2A Ru1 C8 C9 -162.4(2)
C5B Ru1 C8 C9 -139.9(2)
C4A Ru1 C8 C9 -88.6(2)
C7 Ru1 C8 C9 131.4(3)
C4B Ru1 C8 C9 -174.7(3)
C3A Ru1 C8 C9 -125.7(2)
C1B Ru1 C8 C9 -98.0(3)
C1A Ru1 C8 C7 50.1(4)
C5A Ru1 C8 C7 157.8(3)
C6 Ru1 C8 C7 -28.9(2)
C2A Ru1 C8 C7 66.2(3)
C5B Ru1 C8 C7 88.7(3)
C4A Ru1 C8 C7 140.0(2)
C4B Ru1 C8 C7 53.8(4)
C3A Ru1 C8 C7 102.9(2)
C1B Ru1 C8 C7 130.6(3)
C9 Ru1 C8 C7 -131.4(3)
C7 C8 C9 C10 -3.0(5)
Ru1 C8 C9 C10 -57.5(3)
C7 C8 C9 Ru1 54.5(3)
C1A Ru1 C9 C8 177.3(6)
C5A Ru1 C9 C8 148.3(2)
C6 Ru1 C9 C8 -66.9(2)
C2A Ru1 C9 C8 35.1(4)
C5B Ru1 C9 C8 64.4(3)
C4A Ru1 C9 C8 108.6(2)
C7 Ru1 C9 C8 -29.8(2)
C3A Ru1 C9 C8 67.7(3)
C1B Ru1 C9 C8 99.5(3)
C1A Ru1 C9 C10 -50.9(7)
C5A Ru1 C9 C10 -79.9(3)
C6 Ru1 C9 C10 65.0(2)
C2A Ru1 C9 C10 166.9(3)
C5B Ru1 C9 C10 -163.7(2)
C4A Ru1 C9 C10 -119.6(2)
C7 Ru1 C9 C10 102.0(2)
C8 Ru1 C9 C10 131.8(3)
C3A Ru1 C9 C10 -160.4(2)
C1B Ru1 C9 C10 -128.7(3)
C8 C9 C10 C15 6.5(5)
Ru1 C9 C10 C15 -49.1(3)
C8 C9 C10 C11 -175.6(3)
Ru1 C9 C10 C11 128.8(3)
C8 C9 C10 Ru1 55.6(3)
C1A Ru1 C10 C9 165.7(2)
C5A Ru1 C10 C9 122.9(2)
C6 Ru1 C10 C9 -104.2(2)
C2A Ru1 C10 C9 -148.4(7)
C5B Ru1 C10 C9 79.9(10)
C4A Ru1 C10 C9 79.2(3)
C7 Ru1 C10 C9 -66.5(2)
C4B Ru1 C10 C9 174.1(2)
C8 Ru1 C10 C9 -29.2(2)
C3A Ru1 C10 C9 40.1(4)
C1B Ru1 C10 C9 73.4(3)
C1A Ru1 C10 C15 -59.6(3)
C5A Ru1 C10 C15 -102.4(2)
C6 Ru1 C10 C15 30.4(2)
C2A Ru1 C10 C15 -13.8(8)
C5B Ru1 C10 C15 -145.5(9)
C4A Ru1 C10 C15 -146.1(2)
C7 Ru1 C10 C15 68.1(2)
C4B Ru1 C10 C15 -51.2(3)
C8 Ru1 C10 C15 105.4(2)
C3A Ru1 C10 C15 174.8(3)
C1B Ru1 C10 C15 -152.0(2)
C9 Ru1 C10 C15 134.6(3)
C1A Ru1 C10 C11 50.3(4)
C5A Ru1 C10 C11 7.5(4)
C6 Ru1 C10 C11 140.3(4)
C2A Ru1 C10 C11 96.1(8)
C5B Ru1 C10 C11 -35.5(11)
C4A Ru1 C10 C11 -36.2(4)
C7 Ru1 C10 C11 178.0(3)
C4B Ru1 C10 C11 58.7(4)
C8 Ru1 C10 C11 -144.6(4)
C3A Ru1 C10 C11 -75.3(5)
C1B Ru1 C10 C11 -42.1(4)
C9 Ru1 C10 C11 -115.5(4)
C9 C10 C11 C12 -173.7(4)
C15 C10 C11 C12 4.2(5)
Ru1 C10 C11 C12 -83.0(5)
C9 C10 C11 C16 11.7(5)
C15 C10 C11 C16 -170.5(3)
Ru1 C10 C11 C16 102.3(4)
C16 C11 C12 C13 174.6(4)
C10 C11 C12 C13 0.3(6)
C11 C12 C13 C14 -3.0(7)
C12 C13 C14 C21 179.2(4)
C12 C13 C14 C15 0.9(6)
C7 C6 C15 C10 0.0(5)
Ru1 C6 C15 C10 56.6(3)
C7 C6 C15 C14 -176.7(3)
Ru1 C6 C15 C14 -120.0(3)
C7 C6 C15 Ru1 -56.7(3)
C9 C10 C15 C6 -4.9(5)
C11 C10 C15 C6 177.1(3)
Ru1 C10 C15 C6 -53.9(3)
C9 C10 C15 C14 171.8(3)
C11 C10 C15 C14 -6.1(5)
Ru1 C10 C15 C14 122.9(3)
C9 C10 C15 Ru1 49.0(3)
C11 C10 C15 Ru1 -129.0(3)
C13 C14 C15 C6 -179.7(4)
C21 C14 C15 C6 1.9(5)
C13 C14 C15 C10 3.6(5)
C21 C14 C15 C10 -174.7(3)
C13 C14 C15 Ru1 94.7(4)
C21 C14 C15 Ru1 -83.6(4)
C1A Ru1 C15 C6 -90.6(2)
C5A Ru1 C15 C6 -132.6(2)
C2A Ru1 C15 C6 -53.1(3)
C5B Ru1 C15 C6 -61.7(4)
C4A Ru1 C15 C6 -163.8(3)
C7 Ru1 C15 C6 30.0(2)
C4B Ru1 C15 C6 -79.7(2)
C8 Ru1 C15 C6 67.0(2)
C3A Ru1 C15 C6 -37.1(8)
C1B Ru1 C15 C6 -158.6(4)
C9 Ru1 C15 C6 103.1(2)
C1A Ru1 C15 C10 138.9(2)
C5A Ru1 C15 C10 96.9(2)
C6 Ru1 C15 C10 -130.5(3)
C2A Ru1 C15 C10 176.3(2)
C5B Ru1 C15 C10 167.7(3)
C4A Ru1 C15 C10 65.7(3)
C7 Ru1 C15 C10 -100.6(2)
C4B Ru1 C15 C10 149.8(2)
C8 Ru1 C15 C10 -63.5(2)
C3A Ru1 C15 C10 -167.6(7)
C1B Ru1 C15 C10 70.9(5)
C9 Ru1 C15 C10 -27.4(2)
C1A Ru1 C15 C14 24.3(3)
C5A Ru1 C15 C14 -17.7(4)
C6 Ru1 C15 C14 114.9(4)
C2A Ru1 C15 C14 61.8(4)
C5B Ru1 C15 C14 53.2(5)
C4A Ru1 C15 C14 -48.9(4)
C7 Ru1 C15 C14 144.9(3)
C4B Ru1 C15 C14 35.2(4)
C8 Ru1 C15 C14 -178.1(3)
C3A Ru1 C15 C14 77.8(8)
C1B Ru1 C15 C14 -43.7(6)
C9 Ru1 C15 C14 -142.0(3)
C20 Si1 C17 C16 -163.1(18)
C19 Si1 C17 C16 -40.9(19)
C18 Si1 C17 C16 76.4(18)
C33A Ru2 C31A C32A -38.2
C33B Ru2 C31A C32A -109.1
C34A Ru2 C31A C32A -82.20(6)
C32B Ru2 C31A C32A -87.82(6)
C39 Ru2 C31A C32A -166.0(2)
C34B Ru2 C31A C32A -9.2
C38 Ru2 C31A C32A 160.39(17)
C36 Ru2 C31A C32A 85.16(15)
C37 Ru2 C31A C32A 122.04(17)
C35A Ru2 C31A C32A -119.4
C33A Ru2 C31A C35A 81.1
C33B Ru2 C31A C35A 10.2
C34A Ru2 C31A C35A 37.2
C32B Ru2 C31A C35A 31.6
C32A Ru2 C31A C35A 119.4
C39 Ru2 C31A C35A -46.7(2)
C34B Ru2 C31A C35A 110.2
C38 Ru2 C31A C35A -80.23(15)
C36 Ru2 C31A C35A -155.46(14)
C37 Ru2 C31A C35A -118.58(15)
C35A C31A C32A C33A 0
Ru2 C31A C32A C33A 59.79(7)
C35A C31A C32A Ru2 -59.79(7)
C33A Ru2 C32A C31A 117.5
C33B Ru2 C32A C31A 36.1
C34A Ru2 C32A C31A 78.6
C32B Ru2 C32A C31A 76.42(5)
C34B Ru2 C32A C31A 10
C38 Ru2 C32A C31A -34.1(2)
C36 Ru2 C32A C31A -111.46(13)
C37 Ru2 C32A C31A -72.48(15)
C35A Ru2 C32A C31A 36.1
C40 Ru2 C32A C31A 170.5(2)
C33B Ru2 C32A C33A -81.4
C34A Ru2 C32A C33A -39
C32B Ru2 C32A C33A -41.1
C34B Ru2 C32A C33A -107.5
C38 Ru2 C32A C33A -151.7(2)
C36 Ru2 C32A C33A 131.03(13)
C37 Ru2 C32A C33A 170.01(15)
C35A Ru2 C32A C33A -81.4
C40 Ru2 C32A C33A 52.96(18)
C31A C32A C33A C34A 0
Ru2 C32A C33A C34A 63.77(8)
C31A C32A C33A Ru2 -63.77(8)
C33B Ru2 C33A C32A 71.3
C34A Ru2 C33A C32A 116
C32B Ru2 C33A C32A 118.6
C39 Ru2 C33A C32A 171.2(2)
C34B Ru2 C33A C32A 23.9
C38 Ru2 C33A C32A 118.4(6)
C36 Ru2 C33A C32A -68.69(15)
C37 Ru2 C33A C32A -23.4(3)
C35A Ru2 C33A C32A 78.3
C40 Ru2 C33A C32A -149.20(15)
C33B Ru2 C33A C34A -44.7
C32B Ru2 C33A C34A 2.6
C32A Ru2 C33A C34A -116
C39 Ru2 C33A C34A 55.20(19)
C34B Ru2 C33A C34A -92.1
C38 Ru2 C33A C34A 2.4(5)
C36 Ru2 C33A C34A 175.31(15)
C37 Ru2 C33A C34A -139.4(3)
C35A Ru2 C33A C34A -37.7
C40 Ru2 C33A C34A 94.81(14)
C32A C33A C34A C35A 0
Ru2 C33A C34A C35A 64.94(9)
C32A C33A C34A Ru2 -64.94(9)
C33A Ru2 C34A C35A -116.6
C33B Ru2 C34A C35A -14.2
C32B Ru2 C34A C35A 81.7
C32A Ru2 C34A C35A -78.07(5)
C39 Ru2 C34A C35A 101.32(16)
C34B Ru2 C34A C35A -58.4
C38 Ru2 C34A C35A 64.26(17)
C36 Ru2 C34A C35A -135.3(6)
C37 Ru2 C34A C35A 29.3(3)
C40 Ru2 C34A C35A 140.83(15)
C33B Ru2 C34A C33A 102.4
C32B Ru2 C34A C33A -161.7
C32A Ru2 C34A C33A 38.5
C39 Ru2 C34A C33A -142.08(17)
C34B Ru2 C34A C33A 58.2
C38 Ru2 C34A C33A -179.1(2)
C36 Ru2 C34A C33A -18.7(6)
C37 Ru2 C34A C33A 145.9(3)
C35A Ru2 C34A C33A 116.6
C40 Ru2 C34A C33A -102.56(16)
C33A C34A C35A C31A 0
Ru2 C34A C35A C31A 61.56(7)
C33A C34A C35A Ru2 -61.56(7)
C32A C31A C35A C34A 0
Ru2 C31A C35A C34A -58.52(8)
C32A C31A C35A Ru2 58.52(8)
C33A Ru2 C35A C34A 38.9
C33B Ru2 C35A C34A 82.1
C32B Ru2 C35A C34A -9.5
C32A Ru2 C35A C34A 82.28(5)
C39 Ru2 C35A C34A -91.50(16)
C34B Ru2 C35A C34A 93
C38 Ru2 C35A C34A -129.82(16)
C36 Ru2 C35A C34A 164.4(3)
C37 Ru2 C35A C34A -165.92(17)
C40 Ru2 C35A C34A -59.81(19)
C33A Ru2 C35A C31A -79.9
C33B Ru2 C35A C31A -36.6
C34A Ru2 C35A C31A -118.7
C32B Ru2 C35A C31A -128.2
C32A Ru2 C35A C31A -36.4
C39 Ru2 C35A C31A 149.79(17)
C34B Ru2 C35A C31A -25.7
C38 Ru2 C35A C31A 111.47(16)
C36 Ru2 C35A C31A 45.7(2)
C37 Ru2 C35A C31A 75.37(17)
C40 Ru2 C35A C31A -178.5(2)
C33A Ru2 C31B C32B -106.7
C33B Ru2 C31B C32B -38.7
C34A Ru2 C31B C32B -6.9
C32A Ru2 C31B C32B -102.12(5)
C39 Ru2 C31B C32B 71.09(14)
C34B Ru2 C31B C32B -82.3
C38 Ru2 C31B C32B 44.2(2)
C36 Ru2 C31B C32B 175.53(16)
C35A Ru2 C31B C32B -30.1
C40 Ru2 C31B C32B 107.04(13)
C33A Ru2 C31B C35B 12.3
C33B Ru2 C31B C35B 80.3
C34A Ru2 C31B C35B 112.1
C32B Ru2 C31B C35B 119
C32A Ru2 C31B C35B 16.9
C39 Ru2 C31B C35B -169.93(16)
C34B Ru2 C31B C35B 36.7
C38 Ru2 C31B C35B 163.2(3)
C36 Ru2 C31B C35B -65.49(16)
C35A Ru2 C31B C35B 88.9
C40 Ru2 C31B C35B -133.98(14)
C35B C31B C32B C33B 0
Ru2 C31B C32B C33B 60.92(7)
C35B C31B C32B Ru2 -60.92(7)
C33A Ru2 C32B C33B -93.1
C34A Ru2 C32B C33B -76.8
C32A Ru2 C32B C33B -57.4
C39 Ru2 C32B C33B 122.38(16)
C34B Ru2 C32B C33B -38.9
C38 Ru2 C32B C33B 86.81(17)
C37 Ru2 C32B C33B 59.1(3)
C35A Ru2 C32B C33B 14
C40 Ru2 C32B C33B 160.55(15)
C33A Ru2 C32B C31B 23.5
C33B Ru2 C32B C31B 116.7
C34A Ru2 C32B C31B 39.9
C32A Ru2 C32B C31B 59.3
C39 Ru2 C32B C31B -120.93(16)
C34B Ru2 C32B C31B 77.8
C38 Ru2 C32B C31B -156.50(17)
C37 Ru2 C32B C31B 175.7(3)
C35A Ru2 C32B C31B 130.7
C40 Ru2 C32B C31B -82.77(15)
C31B C32B C33B C34B 0
Ru2 C32B C33B C34B 65.18(7)
C31B C32B C33B Ru2 -65.18(7)
C33A Ru2 C33B C32B 56
C34A Ru2 C33B C32B 9.3
C32A Ru2 C33B C32B 102.85(5)
C39 Ru2 C33B C32B -70.49(17)
C34B Ru2 C33B C32B 115.5
C38 Ru2 C33B C32B -110.61(16)
C36 Ru2 C33B C32B 171.4(2)
C37 Ru2 C33B C32B -150.07(17)
C35A Ru2 C33B C32B -77.3
C40 Ru2 C33B C32B -32.3(2)
C33A Ru2 C33B C34B -59.5
C34A Ru2 C33B C34B -106.2
C32B Ru2 C33B C34B -115.5
C32A Ru2 C33B C34B -12.7
C39 Ru2 C33B C34B 173.98(19)
C38 Ru2 C33B C34B 133.87(18)
C36 Ru2 C33B C34B 55.9(2)
C37 Ru2 C33B C34B 94.41(19)
C35A Ru2 C33B C34B 167.2
C40 Ru2 C33B C34B -147.8(3)
C32B C33B C34B C35B 0
Ru2 C33B C34B C35B 65.15(9)
C32B C33B C34B Ru2 -65.15(9)
C33A Ru2 C34B C33B 90.3
C34A Ru2 C34B C33B 43
C32B Ru2 C34B C33B 38.9
C32A Ru2 C34B C33B 145
C39 Ru2 C34B C33B -13.3(4)
C38 Ru2 C34B C33B -66.12(18)
C36 Ru2 C34B C33B -149.39(15)
C37 Ru2 C34B C33B -107.73(15)
C35A Ru2 C34B C33B -2.6
C40 Ru2 C34B C33B 109.3(4)
C33A Ru2 C34B C35B -26.4
C33B Ru2 C34B C35B -116.7
C34A Ru2 C34B C35B -73.7
C32B Ru2 C34B C35B -77.84(5)
C32A Ru2 C34B C35B 28.3
C39 Ru2 C34B C35B -130.1(4)
C38 Ru2 C34B C35B 177.2(2)
C36 Ru2 C34B C35B 93.90(15)
C37 Ru2 C34B C35B 135.56(17)
C35A Ru2 C34B C35B -119.3
C40 Ru2 C34B C35B -7.4(4)
C33B C34B C35B C31B 0
Ru2 C34B C35B C31B 60.88(7)
C33B C34B C35B Ru2 -60.88(7)
C32B C31B C35B C34B 0
Ru2 C31B C35B C34B -58.43(7)
C32B C31B C35B Ru2 58.43(7)
C33A Ru2 C35B C34B 108.5
C33B Ru2 C35B C34B 38.7
C34A Ru2 C35B C34B 81.8
C32B Ru2 C35B C34B 82.32(5)
C32A Ru2 C35B C34B -22.5
C39 Ru2 C35B C34B 138.6(3)
C38 Ru2 C35B C34B -11.1(7)
C36 Ru2 C35B C34B -104.81(13)
C37 Ru2 C35B C34B -69.08(18)
C35A Ru2 C35B C34B 42.4
C40 Ru2 C35B C34B 177.05(15)
C33A Ru2 C35B C31B -10.5
C33B Ru2 C35B C31B -80.3
C34A Ru2 C35B C31B -37.2
C32B Ru2 C35B C31B -36.7
C32A Ru2 C35B C31B -141.5
C39 Ru2 C35B C31B 19.6(3)
C34B Ru2 C35B C31B -119
C38 Ru2 C35B C31B -130.1(8)
C36 Ru2 C35B C31B 136.19(13)
C37 Ru2 C35B C31B 171.93(18)
C35A Ru2 C35B C31B -76.6
C40 Ru2 C35B C31B 58.05(13)
C33A Ru2 C36 C37 153.5(2)
C33B Ru2 C36 C37 62.4(3)
C34A Ru2 C36 C37 168.8(5)
C32A Ru2 C36 C37 115.5(3)
C39 Ru2 C36 C37 -65.6(2)
C34B Ru2 C36 C37 98.1(3)
C38 Ru2 C36 C37 -28.8(2)
C35A Ru2 C36 C37 46.5(4)
C40 Ru2 C36 C37 -102.7(2)
C33A Ru2 C36 C45 -74.9(3)
C33B Ru2 C36 C45 -166.0(2)
C34A Ru2 C36 C45 -59.6(7)
C32A Ru2 C36 C45 -113.0(2)
C39 Ru2 C36 C45 66.0(2)
C34B Ru2 C36 C45 -130.4(2)
C38 Ru2 C36 C45 102.8(2)
C37 Ru2 C36 C45 131.5(3)
C35A Ru2 C36 C45 178.0(2)
C40 Ru2 C36 C45 28.8(2)
C45 C36 C37 C38 -3.3(6)
Ru2 C36 C37 C38 53.5(3)
C45 C36 C37 Ru2 -56.8(3)
C33A Ru2 C37 C36 -64.8(4)
C33B Ru2 C37 C36 -145.6(2)
C34A Ru2 C37 C36 -175.0(2)
C32B Ru2 C37 C36 175.7(2)
C32A Ru2 C37 C36 -81.5(3)
C39 Ru2 C37 C36 103.9(2)
C34B Ru2 C37 C36 -101.7(2)
C38 Ru2 C37 C36 132.9(3)
C35A Ru2 C37 C36 -155.1(2)
C40 Ru2 C37 C36 66.5(2)
C33A Ru2 C37 C38 162.3(3)
C33B Ru2 C37 C38 81.5(2)
C34A Ru2 C37 C38 52.1(4)
C32B Ru2 C37 C38 42.8(4)
C32A Ru2 C37 C38 145.6(2)
C39 Ru2 C37 C38 -29.0(2)
C34B Ru2 C37 C38 125.4(2)
C36 Ru2 C37 C38 -132.9(3)
C35A Ru2 C37 C38 72.1(2)
C40 Ru2 C37 C38 -66.4(2)
C36 C37 C38 C39 -0.5(6)
Ru2 C37 C38 C39 53.2(3)
C36 C37 C38 Ru2 -53.7(3)
C33A Ru2 C38 C39 70.0(5)
C33B Ru2 C38 C39 111.2(2)
C34A Ru2 C38 C39 71.9(2)
C32B Ru2 C38 C39 69.9(2)
C32A Ru2 C38 C39 165.4(2)
C34B Ru2 C38 C39 148.46(19)
C36 Ru2 C38 C39 -104.0(2)
C37 Ru2 C38 C39 -132.6(3)
C35A Ru2 C38 C39 106.4(2)
C40 Ru2 C38 C39 -29.9(2)
C33A Ru2 C38 C37 -157.4(5)
C33B Ru2 C38 C37 -116.2(2)
C34A Ru2 C38 C37 -155.5(2)
C32B Ru2 C38 C37 -157.5(2)
C32A Ru2 C38 C37 -62.1(3)
C39 Ru2 C38 C37 132.6(3)
C34B Ru2 C38 C37 -79.0(3)
C36 Ru2 C38 C37 28.5(2)
C40 Ru2 C38 C37 102.7(2)
C37 C38 C39 C40 3.4(5)
Ru2 C38 C39 C40 57.3(3)
C37 C38 C39 Ru2 -53.9(3)
C33A Ru2 C39 C38 -157.1(2)
C33B Ru2 C39 C38 -85.7(2)
C34A Ru2 C39 C38 -124.4(2)
C32B Ru2 C39 C38 -122.4(2)
C34B Ru2 C39 C38 -76.3(4)
C36 Ru2 C39 C38 65.1(2)
C37 Ru2 C39 C38 28.8(2)
C35A Ru2 C39 C38 -84.6(2)
C40 Ru2 C39 C38 131.1(3)
C33A Ru2 C39 C40 71.9(2)
C33B Ru2 C39 C40 143.18(18)
C34A Ru2 C39 C40 104.5(2)
C32B Ru2 C39 C40 106.5(2)
C34B Ru2 C39 C40 152.6(3)
C38 Ru2 C39 C40 -131.1(3)
C36 Ru2 C39 C40 -66.0(2)
C37 Ru2 C39 C40 -102.3(2)
C35A Ru2 C39 C40 144.27(18)
C38 C39 C40 C41 -177.8(3)
Ru2 C39 C40 C41 -121.0(3)
C38 C39 C40 C45 -2.4(5)
Ru2 C39 C40 C45 54.3(3)
C38 C39 C40 Ru2 -56.7(3)
C33A Ru2 C40 C39 -131.4(2)
C33B Ru2 C40 C39 -63.1(3)
C34A Ru2 C40 C39 -88.9(2)
C32B Ru2 C40 C39 -83.6(2)
C32A Ru2 C40 C39 -164.6(2)
C34B Ru2 C40 C39 -146.6(3)
C38 Ru2 C40 C39 29.8(2)
C36 Ru2 C40 C39 103.2(2)
C37 Ru2 C40 C39 66.7(2)
C35A Ru2 C40 C39 -54.1(3)
C33A Ru2 C40 C41 -16.9(3)
C33B Ru2 C40 C41 51.4(4)
C34A Ru2 C40 C41 25.6(3)
C32B Ru2 C40 C41 30.9(3)
C32A Ru2 C40 C41 -50.1(4)
C39 Ru2 C40 C41 114.5(4)
C34B Ru2 C40 C41 -32.1(5)
C38 Ru2 C40 C41 144.3(3)
C36 Ru2 C40 C41 -142.2(3)
C37 Ru2 C40 C41 -178.8(3)
C35A Ru2 C40 C41 60.5(4)
C33A Ru2 C40 C45 96.8(2)
C33B Ru2 C40 C45 165.2(2)
C34A Ru2 C40 C45 139.37(19)
C32B Ru2 C40 C45 144.63(19)
C32A Ru2 C40 C45 63.6(3)
C39 Ru2 C40 C45 -131.7(3)
C34B Ru2 C40 C45 81.7(4)
C38 Ru2 C40 C45 -102.0(2)
C36 Ru2 C40 C45 -28.50(19)
C37 Ru2 C40 C45 -65.1(2)
C35A Ru2 C40 C45 174.21(18)
C39 C40 C41 C42 176.6(4)
C45 C40 C41 C42 1.3(6)
Ru2 C40 C41 C42 90.4(4)
C39 C40 C41 C46 -4.5(5)
C45 C40 C41 C46 -179.8(3)
Ru2 C40 C41 C46 -90.7(4)
C46 C41 C42 C43 -178.4(4)
C40 C41 C42 C43 0.5(7)
C41 C42 C43 C44 -1.0(8)
C42 C43 C44 C51 176.2(4)
C42 C43 C44 C45 -0.4(7)
C37 C36 C45 C40 4.2(5)
Ru2 C36 C45 C40 -51.6(3)
C37 C36 C45 C44 -179.3(3)
Ru2 C36 C45 C44 124.9(3)
C37 C36 C45 Ru2 55.8(3)
C39 C40 C45 C36 -1.4(5)
C41 C40 C45 C36 174.1(3)
Ru2 C40 C45 C36 51.3(3)
C39 C40 C45 C44 -178.0(3)
C41 C40 C45 C44 -2.5(5)
Ru2 C40 C45 C44 -125.3(3)
C39 C40 C45 Ru2 -52.7(3)
C43 C44 C45 C36 -174.4(4)
C51 C44 C45 C36 8.9(5)
C43 C44 C45 C40 2.1(5)
C51 C44 C45 C40 -174.6(3)
C43 C44 C45 Ru2 -85.1(4)
C51 C44 C45 Ru2 98.2(4)
C33A Ru2 C45 C36 126.6(2)
C34A Ru2 C45 C36 165.9(2)
C32B Ru2 C45 C36 174.3(2)
C32A Ru2 C45 C36 83.8(3)
C39 Ru2 C45 C36 -103.5(2)
C34B Ru2 C45 C36 75.4(3)
C38 Ru2 C45 C36 -66.1(2)
C37 Ru2 C45 C36 -29.3(2)
C40 Ru2 C45 C36 -133.0(3)
C33A Ru2 C45 C40 -100.5(2)
C34A Ru2 C45 C40 -61.1(3)
C32B Ru2 C45 C40 -52.7(3)
C32A Ru2 C45 C40 -143.2(2)
C39 Ru2 C45 C40 29.51(19)
C34B Ru2 C45 C40 -151.7(2)
C38 Ru2 C45 C40 66.9(2)
C36 Ru2 C45 C40 133.0(3)
C37 Ru2 C45 C40 103.7(2)
C33A Ru2 C45 C44 10.9(3)
C34A Ru2 C45 C44 50.2(4)
C32B Ru2 C45 C44 58.6(3)
C32A Ru2 C45 C44 -31.9(3)
C39 Ru2 C45 C44 140.8(3)
C34B Ru2 C45 C44 -40.3(4)
C38 Ru2 C45 C44 178.2(3)
C36 Ru2 C45 C44 -115.7(4)
C37 Ru2 C45 C44 -145.0(3)
C40 Ru2 C45 C44 111.3(4)
